data_1533889
loop_
_publ_author_name
'Kirchner, M.'
'Schnelle, W.'
'Wagner, F.R.'
'Niewa, R.'

_publ_section_title
;
 Preparation, crystal structure and physical properties of ternary
 compounds (R3 N) In, R = rare-earth metal
;
_journal_name_full 'Solid State Sciences'
_journal_page_first 1247
_journal_page_last 1257
_journal_volume 5
_journal_year 2003
_chemical_formula_sum 'In La3 N'
_chemical_name_systematic '(La3 N) In'
_space_group_IT_number 221
_symmetry_space_group_name_Hall '-P 4 2 3'
_symmetry_space_group_name_H-M 'P m -3 m'
_cell_angle_alpha 90
_cell_angle_beta 90
_cell_angle_gamma 90
_cell_formula_units_Z 1
_cell_length_a 5.1275
_cell_length_b 5.1275
_cell_length_c 5.1275
_cell_volume 134.808
_citation_journal_id_ASTM SSSCFJ
_cod_data_source_file Kirchner_SSSCFJ_2003_949.cif
_cod_data_source_block In1La3N1
_cod_original_cell_volume 134.8084
_cod_original_formula_sum 'In1 La3 N1'
_cod_database_code 1533889

loop_
_symmetry_equiv_pos_as_xyz
x,y,z
-y,x,z
-x,-y,z
y,-x,z
x,-y,-z
y,x,-z
-x,y,-z
-y,-x,-z
z,x,y
-x,z,y
-z,-x,y
x,-z,y
z,-x,-y
x,z,-y
-z,x,-y
-x,-z,-y
y,z,x
y,-z,-x
z,y,-x
-y,z,-x
-z,-y,-x
-y,-z,x
z,-y,x
-z,y,x
-x,-y,-z
y,-x,-z
x,y,-z
-y,x,-z
-x,y,z
-y,-x,z
x,-y,z
y,x,z
-z,-x,-y
x,-z,-y
z,x,-y
-x,z,-y
-z,x,y
-x,-z,y
z,-x,y
x,z,y
-y,-z,-x
-y,z,x
-z,-y,x
y,-z,x
z,y,x
y,z,-x
-z,y,-x
z,-y,-x

loop_
_atom_site_label
_atom_site_type_symbol
_atom_site_fract_x
_atom_site_fract_y
_atom_site_fract_z
_atom_site_occupancy
_atom_site_U_iso_or_equiv
La1 La 0.5 0.5 0 1 0.0
N1 N 0.5 0.5 0.5 1 0.0
In1 In 0 0 0 1 0.0
